data_1524335
loop_
_publ_author_name
'Evans, R.S.'
'Hopcus, E.A.'
'Bordner, J.'
'Schreiner, A.F.'

_publ_section_title
;
 Molecular and crystal structures of halopentaamminerhodium(III)complexes,
 (Rh (N H3)5 Cl) Cl2 and (Rh (N H3)5 Br) Br2
;
_journal_name_full 'Journal of Crystal and Molecular Structure'
_journal_page_first 235
_journal_page_last 245
_journal_volume 3
_journal_year 1973
_chemical_formula_sum 'Br3 H15 N5 Rh'
_chemical_name_systematic '(Rh (N H3)5 Br) Br2'
_space_group_IT_number 62
_symmetry_space_group_name_Hall '-P 2ac 2n'
_symmetry_space_group_name_H-M 'P n m a'
_cell_angle_alpha 90
_cell_angle_beta 90
_cell_angle_gamma 90
_cell_formula_units_Z 4
_cell_length_a 13.8
_cell_length_b 10.83
_cell_length_c 6.974
_cell_volume 1042.292
_citation_journal_id_ASTM JCMLB5
_cod_data_source_file Evans_JCMLB5_1973_635.cif
_cod_data_source_block H15Br3N5Rh1
_cod_original_formula_sum 'H15 Br3 N5 Rh1'
_cod_database_code 1524335

loop_
_symmetry_equiv_pos_as_xyz
x,y,z
-x+1/2,-y,z+1/2
x+1/2,-y+1/2,-z+1/2
-x,y+1/2,-z
-x,-y,-z
x-1/2,y,-z-1/2
-x-1/2,y-1/2,z-1/2
x,-y-1/2,z

loop_
_atom_site_label
_atom_site_type_symbol
_atom_site_fract_x
_atom_site_fract_y
_atom_site_fract_z
_atom_site_occupancy
_atom_site_U_iso_or_equiv
H8 H+1 0.78 0.25 0.214 1 0.0
H5 H+1 0.686 0.176 0.628 1 0.0
H7 H+1 0.469 0.324 0.109 1 0.0
N3 N-3 0.5107 0.25 0.097 1 0.0
N4 N-3 0.6018 0.0598 0.3255 1 0.0
Rh1 Rh+3 0.6046 0.25 0.3252 1 0.0
H2 H+1 0.54 0.034 0.365 1 0.0
H9 H+1 0.712 0.324 0.054 1 0.0
H3 H+1 0.611 0.032 0.19 1 0.0
N2 N-3 0.6999 0.25 0.5526 1 0.0
N1 N-3 0.7187 0.25 0.1365 1 0.0
Br1 Br-1 0.4668 0.25 0.5559 1 0.0
H1 H+1 0.653 0.032 0.412 1 0.0
Br2 Br-1 0.1475 0.5016 0.6541 1 0.0
H4 H+1 0.767 0.25 0.496 1 0.0
H6 H+1 0.55 0.25 -0.024 1 0.0
